data_4024247
loop_
_publ_author_name
'Asbj\/orn S. Andersson'
'Lasse Kerndrup'
'Anders \/O. Madsen'
'Kristine Kils\%a'
'Mogens Br\/ondsted Nielsen'
'Philip R. La Porta'
'Ivan Biaggio'

_publ_contact_author_address
;
Department of Chemistry, University of Copenhagen, 
Universitetsparken 5, DK-2100 Copenhagen \/O, Denmark.
;
_publ_contact_author_email mbn@kiku.dk
_publ_contact_author_fax '+45 35320212'
_publ_contact_author_name 'Nielsen, Mogens Br\/ondsted'
_publ_contact_author_phone '+45 35320210'
_publ_section_title
;
Synthesis and Characterization of Tetrathiafulvalene-Substituted Di- and
Tetraethynylethenes with p-Nitrophenyl Acceptors
;
_journal_name_full 'Journal of Organic Chemistry'
_journal_page_first 375
_journal_page_last 382
_journal_paper_doi 10.1021/jo802190q
_journal_volume 74
_journal_year 2009
_chemical_formula_moiety 'C10 H6 Br N O2'
_chemical_formula_sum 'C10 H6 Br N O2'
_chemical_formula_weight 252.07
_chemical_name_systematic
; 
cif-1-Bromo-4-4(4-nitrophenyl)but-1-en-3-yne
;
_space_group_IT_number 2
_symmetry_cell_setting triclinic
_symmetry_space_group_name_Hall '-P 1'
_symmetry_space_group_name_H-M 'P -1'
_atom_sites_solution_hydrogens difmap
_atom_sites_solution_primary direct
_atom_sites_solution_secondary difmap
_audit_creation_method 'SHELXL-97 and encifer'
_cell_angle_alpha 82.759(10)
_cell_angle_beta 73.703(10)
_cell_angle_gamma 89.824(12)
_cell_formula_units_Z 2
_cell_length_a 7.2030(10)
_cell_length_b 7.4440(14)
_cell_length_c 9.2950(10)
_cell_measurement_reflns_used 16617
_cell_measurement_temperature 122(5)
_cell_measurement_theta_max 37
_cell_measurement_theta_min 2.3
_cell_volume 474.28(12)
_computing_cell_refinement 'Nonius Collect postrefinement'
_computing_data_collection 'Nonius Collect suite'
_computing_data_reduction 'Nonius Collect suite'
_computing_structure_refinement 'SHELXL-97 (Sheldrick, 1997)'
_computing_structure_solution 'SHELXS-97 (Sheldrick, 1990)'
_diffrn_ambient_temperature 122.4(5)
_diffrn_measured_fraction_theta_full 0.977
_diffrn_measured_fraction_theta_max 0.977
_diffrn_measurement_device_type 'Nonius KappaCCD area-detector'
_diffrn_measurement_method \w
_diffrn_radiation_monochromator graphite
_diffrn_radiation_source 'fine-focus sealed tube'
_diffrn_radiation_type MoK\a
_diffrn_radiation_wavelength 0.71073
_diffrn_reflns_av_R_equivalents 0.0569
_diffrn_reflns_av_sigmaI/netI 0.0464
_diffrn_reflns_limit_h_max 6
_diffrn_reflns_limit_h_min -12
_diffrn_reflns_limit_k_max 12
_diffrn_reflns_limit_k_min -12
_diffrn_reflns_limit_l_max 15
_diffrn_reflns_limit_l_min -15
_diffrn_reflns_number 18866
_diffrn_reflns_theta_full 37.00
_diffrn_reflns_theta_max 37.00
_diffrn_reflns_theta_min 2.30
_exptl_absorpt_coefficient_mu 4.303
_exptl_absorpt_correction_T_max 0.69344
_exptl_absorpt_correction_T_min 0.15876
_exptl_absorpt_correction_type integration
_exptl_absorpt_process_details
;
Gaussian integration (Coppens, 1970)
;
_exptl_crystal_density_diffrn 1.765
_exptl_crystal_density_method 'not measured'
_exptl_crystal_description plate
_exptl_crystal_F_000 248
_exptl_crystal_size_max 0.48
_exptl_crystal_size_mid 0.22
_exptl_crystal_size_min 0.08
_refine_diff_density_max 0.779
_refine_diff_density_min -0.746
_refine_diff_density_rms 0.087
_refine_ls_extinction_method none
_refine_ls_goodness_of_fit_ref 1.013
_refine_ls_hydrogen_treatment mixed
_refine_ls_matrix_type full
_refine_ls_number_parameters 151
_refine_ls_number_reflns 4712
_refine_ls_number_restraints 0
_refine_ls_restrained_S_all 1.013
_refine_ls_R_factor_all 0.0408
_refine_ls_R_factor_gt 0.0320
_refine_ls_shift/su_max 0.003
_refine_ls_shift/su_mean 0.000
_refine_ls_structure_factor_coef Fsqd
_refine_ls_weighting_details 'calc w=1/[\s^2^(Fo^2^)+(0.1000P)^2^+0.0000P] where P=(Fo^2^+2Fc^2^)/3'
_refine_ls_weighting_scheme calc
_refine_ls_wR_factor_gt 0.1166
_refine_ls_wR_factor_ref 0.1328
_reflns_number_gt 4152
_reflns_number_total 4712
_reflns_threshold_expression >2sigma(I)
_cod_data_source_file jo802190q_si_003.cif
_cod_data_source_block kcd337
_cod_database_code 4024247

loop_
_symmetry_equiv_pos_as_xyz
'x, y, z'
'-x, -y, -z'

loop_
_atom_site_label
_atom_site_type_symbol
_atom_site_fract_x
_atom_site_fract_y
_atom_site_fract_z
_atom_site_U_iso_or_equiv
_atom_site_adp_type
_atom_site_occupancy
_atom_site_symmetry_multiplicity
_atom_site_calc_flag
_atom_site_refinement_flags
_atom_site_disorder_assembly
_atom_site_disorder_group
Br Br 1.12028(2) 0.80080(2) -0.498635(16) 0.02899(7) Uani 1 1 d . . .
O1 O 0.4617(2) 1.47903(15) 0.23096(16) 0.0264(2) Uani 1 1 d . . .
N N 0.47308(18) 1.32477(15) 0.29152(14) 0.01744(19) Uani 1 1 d . . .
C7 C 0.5884(2) 1.01818(16) 0.26508(14) 0.0164(2) Uani 1 1 d . . .
H7 H 0.543(4) 0.987(4) 0.364(3) 0.022(5) Uiso 1 1 d . . .
C8 C 0.57297(18) 1.19148(15) 0.19623(14) 0.01371(18) Uani 1 1 d . . .
C3 C 0.9295(2) 0.69113(18) -0.14717(15) 0.0188(2) Uani 1 1 d . . .
C9 C 0.6462(2) 1.24270(17) 0.04181(15) 0.0172(2) Uani 1 1 d . . .
H9 H 0.624(4) 1.349(4) 0.008(3) 0.024(6) Uiso 1 1 d . . .
C5 C 0.75516(19) 0.93782(17) 0.01854(14) 0.01526(19) Uani 1 1 d . . .
O2 O 0.4059(2) 1.27585(18) 0.42721(14) 0.0299(3) Uani 1 1 d . . .
C4 C 0.8478(2) 0.80458(18) -0.07233(15) 0.0182(2) Uani 1 1 d . . .
C2 C 1.0285(2) 0.55573(19) -0.22986(17) 0.0208(2) Uani 1 1 d . . .
H2 H 1.034(4) 0.437(4) -0.165(3) 0.031(7) Uiso 1 1 d . . .
C10 C 0.7378(2) 1.11427(18) -0.04691(14) 0.0172(2) Uani 1 1 d . . .
H10 H 0.789(4) 1.144(4) -0.155(3) 0.035(7) Uiso 1 1 d . . .
C6 C 0.6801(2) 0.89062(17) 0.17528(15) 0.0175(2) Uani 1 1 d . . .
H6 H 0.689(3) 0.767(3) 0.217(3) 0.015(5) Uiso 1 1 d . . .
C1 C 1.1182(2) 0.5794(2) -0.37873(17) 0.0216(2) Uani 1 1 d . . .
H1 H 1.190(4) 0.488(4) -0.438(3) 0.034(7) Uiso 1 1 d . . .

loop_
_atom_site_aniso_label
_atom_site_aniso_U_11
_atom_site_aniso_U_22
_atom_site_aniso_U_33
_atom_site_aniso_U_23
_atom_site_aniso_U_13
_atom_site_aniso_U_12
Br 0.03545(12) 0.03033(10) 0.01846(9) -0.00232(6) -0.00352(7) -0.00014(7)
O1 0.0356(6) 0.0156(4) 0.0296(6) -0.0054(4) -0.0108(5) 0.0084(4)
N 0.0182(5) 0.0159(4) 0.0189(4) -0.0059(3) -0.0048(4) 0.0040(3)
C7 0.0201(5) 0.0148(4) 0.0120(4) -0.0022(3) -0.0006(4) 0.0031(4)
C8 0.0136(4) 0.0131(4) 0.0143(4) -0.0035(3) -0.0030(4) 0.0024(3)
C3 0.0185(5) 0.0202(5) 0.0174(5) -0.0069(4) -0.0026(4) 0.0032(4)
C9 0.0197(5) 0.0160(4) 0.0150(5) -0.0016(4) -0.0038(4) 0.0022(4)
C5 0.0139(5) 0.0183(4) 0.0135(4) -0.0061(4) -0.0020(4) 0.0018(4)
O2 0.0379(7) 0.0281(5) 0.0176(4) -0.0061(4) 0.0031(4) 0.0108(5)
C4 0.0166(5) 0.0208(5) 0.0173(5) -0.0078(4) -0.0026(4) 0.0021(4)
C2 0.0229(6) 0.0172(5) 0.0211(5) -0.0070(4) -0.0021(5) 0.0052(4)
C10 0.0185(5) 0.0201(5) 0.0121(4) -0.0021(4) -0.0028(4) 0.0014(4)
C6 0.0223(6) 0.0137(4) 0.0142(4) -0.0027(3) -0.0013(4) 0.0033(4)
C1 0.0203(6) 0.0222(5) 0.0221(6) -0.0110(4) -0.0022(5) 0.0047(4)

loop_
_atom_type_symbol
_atom_type_description
_atom_type_scat_dispersion_real
_atom_type_scat_dispersion_imag
_atom_type_scat_source
C C 0.0033 0.0016 'International Tables Vol C Tables 4.2.6.8 and 6.1.1.4'
Br Br -0.2901 2.4595 'International Tables Vol C Tables 4.2.6.8 and 6.1.1.4'
N N 0.0061 0.0033 'International Tables Vol C Tables 4.2.6.8 and 6.1.1.4'
O O 0.0106 0.0060 'International Tables Vol C Tables 4.2.6.8 and 6.1.1.4'
H H 0.0000 0.0000 'International Tables Vol C Tables 4.2.6.8 and 6.1.1.4'

loop_
_exptl_crystal_face_index_h
_exptl_crystal_face_index_k
_exptl_crystal_face_index_l
_exptl_crystal_face_perp_dist
0 0 -1 0.035
0 0 1 0.052
0 -1 0 0.237
0 1 0 0.253
18 1 6 0.146
-3 -1 -1 0.068

loop_
_geom_angle_atom_site_label_1
_geom_angle_atom_site_label_2
_geom_angle_atom_site_label_3
_geom_angle
_geom_angle_site_symmetry_1
_geom_angle_site_symmetry_3
_geom_angle_publ_flag
O2 N O1 123.73(12) . . ?
O2 N C8 118.11(11) . . ?
O1 N C8 118.16(12) . . ?
C6 C7 C8 118.41(11) . . ?
C6 C7 H7 119.3(18) . . ?
C8 C7 H7 122.2(18) . . ?
C9 C8 C7 122.80(11) . . ?
C9 C8 N 119.10(11) . . ?
C7 C8 N 118.10(11) . . ?
C4 C3 C2 177.64(16) . . ?
C8 C9 C10 118.35(11) . . ?
C8 C9 H9 117.0(18) . . ?
C10 C9 H9 124.5(18) . . ?
C10 C5 C6 119.77(11) . . ?
C10 C5 C4 120.71(12) . . ?
C6 C5 C4 119.51(12) . . ?
C3 C4 C5 178.34(15) . . ?
C1 C2 C3 124.97(14) . . ?
C1 C2 H2 121.3(18) . . ?
C3 C2 H2 113.6(17) . . ?
C9 C10 C5 120.44(11) . . ?
C9 C10 H10 120.9(19) . . ?
C5 C10 H10 118.6(19) . . ?
C7 C6 C5 120.24(12) . . ?
C7 C6 H6 121.5(14) . . ?
C5 C6 H6 118.2(14) . . ?
C2 C1 Br 121.95(10) . . ?
C2 C1 H1 126.4(18) . . ?
Br C1 H1 111.7(18) . . ?

loop_
_geom_bond_atom_site_label_1
_geom_bond_atom_site_label_2
_geom_bond_distance
_geom_bond_site_symmetry_2
_geom_bond_publ_flag
Br C1 1.8671(16) . ?
O1 N 1.2266(16) . ?
N O2 1.2249(17) . ?
N C8 1.4650(16) . ?
C7 C6 1.3862(17) . ?
C7 C8 1.3845(17) . ?
C7 H7 0.88(3) . ?
C8 C9 1.3864(18) . ?
C3 C4 1.2079(17) . ?
C3 C2 1.4137(19) . ?
C9 C10 1.3854(18) . ?
C9 H9 0.85(3) . ?
C5 C10 1.3969(18) . ?
C5 C6 1.4029(18) . ?
C5 C4 1.4258(18) . ?
C2 C1 1.342(2) . ?
C2 H2 1.01(3) . ?
C10 H10 0.97(3) . ?
C6 H6 0.96(2) . ?
C1 H1 0.98(3) . ?
